data_1545009
loop_
_publ_author_name
'Verastegui-Oma\~na, Brisa'
'Rebollar-Ramos, Daniela'
'P\'erez-V\'asquez, Araceli'
'Mart\'inez, Ana Laura'
'Madariaga-Maz\'on, Abraham'
'Flores-Bocanegra, Laura'
'Mata, Rachel'

_publ_section_title
;
 \a-Glucosidase Inhibitors from Malbranchea flavorosea.
;
_journal_issue 1
_journal_name_full 'Journal of natural products'
_journal_page_first 190
_journal_page_last 195
_journal_paper_doi 10.1021/acs.jnatprod.6b00977
_journal_volume 80
_journal_year 2017
_chemical_absolute_configuration rmad
_chemical_formula_moiety 'C11 H12 O5, 0.5(H2 O)'
_chemical_formula_sum 'C11 H13 O5.5'
_chemical_formula_weight 233.21
_space_group_crystal_system monoclinic
_space_group_IT_number 5
_space_group_name_Hall 'C 2y'
_space_group_name_H-M_alt 'C 1 2 1'
_symmetry_space_group_name_Hall 'C 2y'
_symmetry_space_group_name_H-M 'C 1 2 1'
_atom_sites_solution_hydrogens mixed
_audit_creation_method SHELXL-2014/7
_cell_angle_alpha 90
_cell_angle_beta 95.201(4)
_cell_angle_gamma 90
_cell_formula_units_Z 4
_cell_length_a 20.881(3)
_cell_length_b 7.2139(11)
_cell_length_c 7.1436(11)
_cell_measurement_reflns_used 6448
_cell_measurement_temperature 150(2)
_cell_measurement_theta_max 68.26
_cell_measurement_theta_min 4.25
_cell_volume 1071.6(3)
_computing_cell_refinement 'APEX3 v2016.1 (Bruker, 2014)'
_computing_data_collection 'APEX3 v2016.1 (Bruker, 2014)'
_computing_data_reduction 'SAINT V8.37A  (Bruker, 2014)'
_computing_molecular_graphics 'XP V 5.1 (Bruker, 1998)'
_computing_structure_refinement 'SHELXL-2014/7 (Sheldrick, 2014)'
_computing_structure_solution 'SHELXS-2014 (Bruker, 2014)'
_diffrn_ambient_temperature 150(2)
_diffrn_detector_area_resol_mean 52.0833
_diffrn_measured_fraction_theta_full 0.998
_diffrn_measured_fraction_theta_max 0.998
_diffrn_measurement_device_type 'Bruker D8 Venture \k-geometry diffractometer 208039-01'
_diffrn_measurement_method '\f and \w scans'
_diffrn_radiation_type CuK\a
_diffrn_radiation_wavelength 1.54178
_diffrn_reflns_av_R_equivalents 0.1126
_diffrn_reflns_av_unetI/netI 0.0704
_diffrn_reflns_Laue_measured_fraction_full 0.998
_diffrn_reflns_Laue_measured_fraction_max 0.998
_diffrn_reflns_limit_h_max 24
_diffrn_reflns_limit_h_min -23
_diffrn_reflns_limit_k_max 8
_diffrn_reflns_limit_k_min -8
_diffrn_reflns_limit_l_max 7
_diffrn_reflns_limit_l_min -8
_diffrn_reflns_number 6426
_diffrn_reflns_point_group_measured_fraction_full 0.996
_diffrn_reflns_point_group_measured_fraction_max 0.996
_diffrn_reflns_theta_full 67.679
_diffrn_reflns_theta_max 68.255
_diffrn_reflns_theta_min 4.252
_diffrn_source 'micro-focus X-ray source'
_exptl_absorpt_coefficient_mu 0.996
_exptl_absorpt_correction_T_max 0.8612
_exptl_absorpt_correction_T_min 0.7801
_exptl_absorpt_correction_type integration
_exptl_absorpt_process_details 'SHELXTL (Sheldrick, 2014)'
_exptl_crystal_colour colourless
_exptl_crystal_density_diffrn 1.445
_exptl_crystal_description Prism
_exptl_crystal_F_000 492
_exptl_crystal_size_max 0.403
_exptl_crystal_size_mid 0.256
_exptl_crystal_size_min 0.188
_refine_diff_density_max 0.267
_refine_diff_density_min -0.327
_refine_diff_density_rms 0.075
_refine_ls_abs_structure_details
; 
 Classical Flack method preferred over Parsons because s.u. lower. 
;
_refine_ls_abs_structure_Flack 0.2(3)
_refine_ls_extinction_method none
_refine_ls_goodness_of_fit_ref 1.080
_refine_ls_hydrogen_treatment mixed
_refine_ls_matrix_type full
_refine_ls_number_parameters 160
_refine_ls_number_reflns 1971
_refine_ls_number_restraints 5
_refine_ls_restrained_S_all 1.078
_refine_ls_R_factor_all 0.0503
_refine_ls_R_factor_gt 0.0501
_refine_ls_shift/su_max 0.000
_refine_ls_shift/su_mean 0.000
_refine_ls_structure_factor_coef Fsqd
_refine_ls_weighting_details 'w=1/[\s^2^(Fo^2^)+(0.0953P)^2^+0.2329P] where P=(Fo^2^+2Fc^2^)/3'
_refine_ls_weighting_scheme calc
_refine_ls_wR_factor_gt 0.1291
_refine_ls_wR_factor_ref 0.1293
_reflns_Friedel_coverage 0.839
_reflns_Friedel_fraction_full 0.994
_reflns_Friedel_fraction_max 0.993
_reflns_number_gt 1959
_reflns_number_total 1971
_reflns_threshold_expression 'I > 2\s(I)'
_cod_data_source_file np6b00977_si_003.cif
_cod_data_source_block 077XYZ16
_cod_depositor_comments
;
Adding full bibliography for 1545008--1545009.cif.

2019-03-26
Z value and formula fixed to values more according to usual
chemical conventions.                 miguel
;
_cod_original_formula_sum 'C22 H26 O11'
_cod_original_formula_weight 466.43
_cod_original_formula_moiety ' 2(C11 H12 O5), H2 O'
_cod_original_formula_units_Z 2
_cod_original_cell_volume 1071.7(3)
_cod_database_code 1545009
_shelx_shelxl_version_number 2014/7
_shelx_space_group_comment
; 
The symmetry employed for this shelxl refinement is uniquely defined 
by the following loop, which should always be used as a source of 
symmetry information in preference to the above space-group names. 
They are only intended as comments. 
;
_shelx_estimated_absorpt_t_min 0.690
_shelx_estimated_absorpt_t_max 0.835

loop_
_space_group_symop_operation_xyz
'x, y, z'
'-x, y, -z'
'x+1/2, y+1/2, z'
'-x+1/2, y+1/2, -z'

loop_
_atom_site_label
_atom_site_type_symbol
_atom_site_fract_x
_atom_site_fract_y
_atom_site_fract_z
_atom_site_U_iso_or_equiv
_atom_site_adp_type
_atom_site_occupancy
_atom_site_site_symmetry_order
_atom_site_calc_flag
_atom_site_refinement_flags_posn
_atom_site_refinement_flags_adp
_atom_site_refinement_flags_occupancy
O1 O 0.02347(9) 0.3696(3) 0.2926(3) 0.0265(5) Uani 1 1 d . . .
O2 O 0.09465(10) 0.5268(3) 0.5930(3) 0.0260(5) Uani 1 1 d D . .
H2A H 0.0602(14) 0.465(6) 0.574(6) 0.039 Uiso 1 1 d D U .
O3 O 0.25509(9) 0.6595(3) 0.5825(3) 0.0278(5) Uani 1 1 d . . .
O4 O 0.18283(9) 0.8698(3) 0.6478(3) 0.0235(5) Uani 1 1 d . . .
O5 O 0.04330(9) 0.8160(3) 0.3371(3) 0.0292(5) Uani 1 1 d D . .
H5 H 0.0247(18) 0.850(6) 0.232(3) 0.035 Uiso 1 1 d D U .
C1 C 0.07276(13) 0.4509(4) 0.2590(4) 0.0214(6) Uani 1 1 d . . .
C2 C 0.09016(14) 0.4856(4) 0.0686(4) 0.0258(6) Uani 1 1 d . . .
H2 H 0.0633 0.4405 -0.0361 0.031 Uiso 1 1 calc R U .
C3 C 0.14347(13) 0.5803(5) 0.0401(4) 0.0253(6) Uani 1 1 d . . .
H3 H 0.1525 0.6017 -0.0860 0.030 Uiso 1 1 calc R U .
C4 C 0.18991(12) 0.6550(4) 0.1946(4) 0.0224(6) Uani 1 1 d . . .
H4 H 0.2218 0.5540 0.2266 0.027 Uiso 1 1 calc R U .
C5 C 0.15550(11) 0.6900(4) 0.3740(4) 0.0187(6) Uani 1 1 d . . .
C6 C 0.12133(12) 0.5094(4) 0.4197(4) 0.0193(6) Uani 1 1 d . . .
H6 H 0.1548 0.4102 0.4350 0.023 Uiso 1 1 calc R U .
C7 C 0.20452(12) 0.7323(4) 0.5405(4) 0.0209(6) Uani 1 1 d . . .
C8 C 0.12535(14) 0.9429(4) 0.5660(4) 0.0226(6) Uani 1 1 d . . .
C9 C 0.10933(13) 0.8586(4) 0.3729(4) 0.0214(6) Uani 1 1 d . . .
H9 H 0.1214 0.9490 0.2760 0.026 Uiso 1 1 calc R U .
C10 C 0.09389(16) 1.0689(5) 0.6545(5) 0.0321(7) Uani 1 1 d . . .
H10A H 0.1104 1.1107 0.7755 0.039 Uiso 1 1 calc R U .
H10B H 0.0547 1.1180 0.5975 0.039 Uiso 1 1 calc R U .
C11 C 0.22801(16) 0.8185(5) 0.1280(4) 0.0346(8) Uani 1 1 d . . .
H11A H 0.2495 0.7818 0.0172 0.052 Uiso 1 1 calc R U .
H11B H 0.2603 0.8567 0.2286 0.052 Uiso 1 1 calc R U .
H11C H 0.1988 0.9221 0.0952 0.052 Uiso 1 1 calc R U .
O6 O 0.0000 0.9873(6) 0.0000 0.0521(10) Uani 1 2 d DS T P
H6A H 0.018(2) 1.066(3) 0.075(4) 0.062 Uiso 1 1 d D U .

loop_
_atom_site_aniso_label
_atom_site_aniso_U_11
_atom_site_aniso_U_22
_atom_site_aniso_U_33
_atom_site_aniso_U_23
_atom_site_aniso_U_13
_atom_site_aniso_U_12
O1 0.0219(9) 0.0317(10) 0.0266(10) 0.0008(8) 0.0054(7) -0.0061(9)
O2 0.0269(10) 0.0336(11) 0.0186(10) -0.0006(8) 0.0080(8) -0.0102(9)
O3 0.0212(10) 0.0321(10) 0.0294(9) -0.0022(8) -0.0016(7) 0.0027(9)
O4 0.0233(9) 0.0247(9) 0.0230(9) -0.0032(8) 0.0040(7) -0.0031(8)
O5 0.0200(10) 0.0367(12) 0.0305(10) -0.0030(9) -0.0006(8) 0.0056(8)
C1 0.0198(13) 0.0229(12) 0.0220(13) -0.0013(10) 0.0036(10) 0.0003(10)
C2 0.0238(13) 0.0359(15) 0.0178(12) -0.0035(11) 0.0029(10) -0.0024(11)
C3 0.0237(14) 0.0354(15) 0.0177(11) -0.0011(11) 0.0066(10) 0.0029(11)
C4 0.0186(11) 0.0292(13) 0.0204(11) -0.0024(11) 0.0070(9) 0.0008(11)
C5 0.0177(12) 0.0202(13) 0.0188(12) 0.0011(9) 0.0050(9) -0.0006(9)
C6 0.0190(12) 0.0207(12) 0.0188(12) -0.0011(9) 0.0044(10) 0.0005(10)
C7 0.0219(13) 0.0226(13) 0.0190(11) 0.0018(10) 0.0069(10) -0.0042(10)
C8 0.0223(13) 0.0211(12) 0.0253(13) 0.0007(10) 0.0071(11) -0.0016(10)
C9 0.0212(13) 0.0209(13) 0.0232(12) 0.0018(10) 0.0069(10) 0.0029(11)
C10 0.0303(15) 0.0271(15) 0.0403(17) -0.0087(12) 0.0098(13) -0.0006(11)
C11 0.0362(15) 0.0422(19) 0.0277(14) -0.0039(13) 0.0160(12) -0.0111(14)
O6 0.073(3) 0.044(2) 0.041(2) 0.000 0.0119(19) 0.000

loop_
_atom_type_symbol
_atom_type_description
_atom_type_scat_dispersion_real
_atom_type_scat_dispersion_imag
_atom_type_scat_source
C C 0.0181 0.0091 'International Tables Vol C Tables 4.2.6.8 and 6.1.1.4'
H H 0.0000 0.0000 'International Tables Vol C Tables 4.2.6.8 and 6.1.1.4'
O O 0.0492 0.0322 'International Tables Vol C Tables 4.2.6.8 and 6.1.1.4'

loop_
_geom_angle_atom_site_label_1
_geom_angle_atom_site_label_2
_geom_angle_atom_site_label_3
_geom_angle
C6 O2 H2A 102(3)
C7 O4 C8 111.1(2)
C9 O5 H5 117(3)
O1 C1 C2 123.2(2)
O1 C1 C6 119.9(2)
C2 C1 C6 116.7(2)
C3 C2 C1 120.6(3)
C3 C2 H2 119.7
C1 C2 H2 119.7
C2 C3 C4 124.2(2)
C2 C3 H3 117.9
C4 C3 H3 117.9
C3 C4 C11 111.7(2)
C3 C4 C5 110.5(2)
C11 C4 C5 115.3(2)
C3 C4 H4 106.2
C11 C4 H4 106.2
C5 C4 H4 106.2
C7 C5 C6 107.2(2)
C7 C5 C4 110.43(19)
C6 C5 C4 107.3(2)
C7 C5 C9 102.7(2)
C6 C5 C9 111.5(2)
C4 C5 C9 117.3(2)
O2 C6 C1 113.5(2)
O2 C6 C5 109.9(2)
C1 C6 C5 111.5(2)
O2 C6 H6 107.2
C1 C6 H6 107.2
C5 C6 H6 107.2
O3 C7 O4 120.9(2)
O3 C7 C5 128.5(2)
O4 C7 C5 110.6(2)
C10 C8 O4 120.6(3)
C10 C8 C9 129.4(3)
O4 C8 C9 109.9(2)
O5 C9 C8 112.5(2)
O5 C9 C5 115.2(2)
C8 C9 C5 102.9(2)
O5 C9 H9 108.6
C8 C9 H9 108.6
C5 C9 H9 108.6
C8 C10 H10A 120.0
C8 C10 H10B 120.0
H10A C10 H10B 120.0
C4 C11 H11A 109.5
C4 C11 H11B 109.5
H11A C11 H11B 109.5
C4 C11 H11C 109.5
H11A C11 H11C 109.5
H11B C11 H11C 109.5

loop_
_geom_bond_atom_site_label_1
_geom_bond_atom_site_label_2
_geom_bond_distance
O1 C1 1.227(4)
O2 C6 1.409(3)
O2 H2A 0.845(14)
O3 C7 1.193(4)
O4 C7 1.356(4)
O4 C8 1.390(4)
O5 C9 1.413(4)
O5 H5 0.853(14)
C1 C2 1.461(4)
C1 C6 1.521(4)
C2 C3 1.337(4)
C2 H2 0.9500
C3 C4 1.502(4)
C3 H3 0.9500
C4 C11 1.523(4)
C4 C5 1.546(3)
C4 H4 1.0000
C5 C7 1.528(4)
C5 C6 1.534(3)
C5 C9 1.552(4)
C6 H6 1.0000
C8 C10 1.316(4)
C8 C9 1.517(4)
C9 H9 1.0000
C10 H10A 0.9500
C10 H10B 0.9500
C11 H11A 0.9800
C11 H11B 0.9800
C11 H11C 0.9800
O6 H6A 0.845(14)

loop_
_geom_hbond_atom_site_label_D
_geom_hbond_atom_site_label_H
_geom_hbond_atom_site_label_A
_geom_hbond_distance_DH
_geom_hbond_distance_HA
_geom_hbond_distance_DA
_geom_hbond_angle_DHA
_geom_hbond_site_symmetry_A
O2 H2A O1 0.845(14) 2.20(4) 2.743(3) 122(4) .
O2 H2A O1 0.845(14) 2.18(3) 2.899(3) 144(4) 2_556
O5 H5 O6 0.853(14) 1.956(19) 2.784(3) 163(4) .

loop_
_geom_torsion_atom_site_label_1
_geom_torsion_atom_site_label_2
_geom_torsion_atom_site_label_3
_geom_torsion_atom_site_label_4
_geom_torsion
O1 C1 C2 C3 177.8(3)
C6 C1 C2 C3 -6.2(4)
C1 C2 C3 C4 1.1(5)
C2 C3 C4 C11 -155.9(3)
C2 C3 C4 C5 -26.0(4)
C3 C4 C5 C7 169.8(3)
C11 C4 C5 C7 -62.3(3)
C3 C4 C5 C6 53.3(3)
C11 C4 C5 C6 -178.9(2)
C3 C4 C5 C9 -73.0(3)
C11 C4 C5 C9 54.8(3)
O1 C1 C6 O2 -22.7(4)
C2 C1 C6 O2 161.2(2)
O1 C1 C6 C5 -147.4(3)
C2 C1 C6 C5 36.5(3)
C7 C5 C6 O2 55.2(3)
C4 C5 C6 O2 173.9(2)
C9 C5 C6 O2 -56.4(3)
C7 C5 C6 C1 -178.1(2)
C4 C5 C6 C1 -59.4(3)
C9 C5 C6 C1 70.3(3)
C8 O4 C7 O3 175.8(2)
C8 O4 C7 C5 -5.4(3)
C6 C5 C7 O3 75.0(3)
C4 C5 C7 O3 -41.6(4)
C9 C5 C7 O3 -167.5(3)
C6 C5 C7 O4 -103.6(2)
C4 C5 C7 O4 139.7(2)
C9 C5 C7 O4 13.9(3)
C7 O4 C8 C10 175.1(3)
C7 O4 C8 C9 -6.0(3)
C10 C8 C9 O5 -42.3(4)
O4 C8 C9 O5 138.9(2)
C10 C8 C9 C5 -167.0(3)
O4 C8 C9 C5 14.2(3)
C7 C5 C9 O5 -138.9(2)
C6 C5 C9 O5 -24.4(3)
C4 C5 C9 O5 99.9(3)
C7 C5 C9 C8 -16.0(3)
C6 C5 C9 C8 98.5(2)
C4 C5 C9 C8 -137.3(2)
